data_4503848
loop_
_publ_author_name
'Shi, Fa-Nian'
'Trindade, Tito'
'Rocha, Jo\~ao'
'Paz, Filipe A. Almeida'

_publ_section_title
;
 Hydro-Ionothermal Synthesis of Lanthanide-Organic Frameworks with
 1,4-Phenylenebis(methylene)diphosphonate
;
_journal_issue 11
_journal_name_full 'Crystal Growth &amp; Design'
_journal_page_first 3917
_journal_paper_doi 10.1021/cg800639x
_journal_volume 8
_journal_year 2008
_chemical_formula_moiety 'C8 H11 O7 P2 Pr'
_chemical_formula_sum 'C8 H11 O7 P2 Pr'
_chemical_formula_weight 422.02
_chemical_name_systematic
; 
 ? 
;
_space_group_IT_number 2
_symmetry_cell_setting triclinic
_symmetry_space_group_name_Hall '-P 1'
_symmetry_space_group_name_H-M 'P -1'
_atom_sites_solution_hydrogens mixed
_atom_sites_solution_primary direct
_atom_sites_solution_secondary difmap
_audit_creation_date '06 June 2008'
_audit_creation_method 'SHELXL-97, manual editing plus enCIFer'
_cell_angle_alpha 73.985(2)
_cell_angle_beta 80.573(3)
_cell_angle_gamma 79.193(2)
_cell_formula_units_Z 2
_cell_length_a 5.6753(3)
_cell_length_b 9.5280(4)
_cell_length_c 11.5759(5)
_cell_measurement_reflns_used 4402
_cell_measurement_temperature 150(2)
_cell_measurement_theta_max 25.61
_cell_measurement_theta_min 3.13
_cell_volume 586.82(5)
_computing_cell_refinement 'APEX2 '
_computing_data_collection 'APEX2 (Bruker, 2006)'
_computing_data_reduction 'SAINT+ (Bruker, 1997-2005)'
_computing_molecular_graphics 'DIAMOND (Brandenburg, 2006)'
_computing_publication_material 'SHELXTL '
_computing_structure_refinement 'SHELXTL '
_computing_structure_solution 'SHELXTL (Bruker 2001)'
_diffrn_ambient_temperature 150(2)
_diffrn_measured_fraction_theta_full 0.965
_diffrn_measured_fraction_theta_max 0.965
_diffrn_measurement_device_type 'Bruker X8 Kappa CCD APEX II'
_diffrn_measurement_method 'omega/phi scans'
_diffrn_radiation_monochromator graphite
_diffrn_radiation_source 'fine-focus sealed tube'
_diffrn_radiation_type MoK\a
_diffrn_radiation_wavelength 0.71073
_diffrn_reflns_av_R_equivalents 0.0334
_diffrn_reflns_av_sigmaI/netI 0.0336
_diffrn_reflns_limit_h_max 6
_diffrn_reflns_limit_h_min -6
_diffrn_reflns_limit_k_max 11
_diffrn_reflns_limit_k_min -11
_diffrn_reflns_limit_l_max 13
_diffrn_reflns_limit_l_min -13
_diffrn_reflns_number 7640
_diffrn_reflns_theta_full 25.34
_diffrn_reflns_theta_max 25.34
_diffrn_reflns_theta_min 3.68
_exptl_absorpt_coefficient_mu 4.446
_exptl_absorpt_correction_T_max 0.9163
_exptl_absorpt_correction_T_min 0.6175
_exptl_absorpt_correction_type multi-scan
_exptl_absorpt_process_details
;
 SADABS (Sheldrick, 1997)
;
_exptl_crystal_colour Colourless
_exptl_crystal_density_diffrn 2.388
_exptl_crystal_density_method 'not measured'
_exptl_crystal_description Plate
_exptl_crystal_F_000 408
_exptl_crystal_size_max 0.12
_exptl_crystal_size_mid 0.06
_exptl_crystal_size_min 0.02
_refine_diff_density_max 3.975
_refine_diff_density_min -1.646
_refine_diff_density_rms 0.297
_refine_ls_extinction_method none
_refine_ls_goodness_of_fit_ref 1.225
_refine_ls_hydrogen_treatment mixed
_refine_ls_matrix_type full
_refine_ls_number_parameters 170
_refine_ls_number_reflns 2078
_refine_ls_number_restraints 9
_refine_ls_restrained_S_all 1.223
_refine_ls_R_factor_all 0.0519
_refine_ls_R_factor_gt 0.0487
_refine_ls_shift/su_max 0.000
_refine_ls_shift/su_mean 0.000
_refine_ls_structure_factor_coef Fsqd
_refine_ls_weighting_details 'calc w=1/[\s^2^(Fo^2^)+(0.0028P)^2^+23.4418P] where P=(Fo^2^+2Fc^2^)/3'
_refine_ls_weighting_scheme calc
_refine_ls_wR_factor_gt 0.1299
_refine_ls_wR_factor_ref 0.1310
_reflns_number_gt 1937
_reflns_number_total 2078
_reflns_threshold_expression I>2\s(I)
_cod_data_source_file cg800639x_si_003.cif
_cod_data_source_block 2
_cod_depositor_comments
;
The following automatic conversions were performed:

'_symmetry_cell_setting' value 'Triclinic' changed to 'triclinic'
according to /home/saulius/struct/CIF-dictionaries/cif_core.dic
dictionary named 'cif_core.dic' version 2.4.1 from
2010-06-29.

'_exptl_absorpt_correction_type' value 'Multi-scan'
changed to 'multi-scan' according to
/home/saulius/struct/CIF-dictionaries/cif_core.dic dictionary named
'cif_core.dic' version 2.4.1 from 2010-06-29.

Automatic conversion script
Id: cif_fix_values 1715 2011-07-08 13:25:40Z adriana 
;
_cod_database_code 4503848

loop_
_symmetry_equiv_pos_as_xyz
'x, y, z'
'-x, -y, -z'

loop_
_atom_site_label
_atom_site_type_symbol
_atom_site_fract_x
_atom_site_fract_y
_atom_site_fract_z
_atom_site_U_iso_or_equiv
_atom_site_adp_type
_atom_site_occupancy
_atom_site_symmetry_multiplicity
_atom_site_calc_flag
_atom_site_refinement_flags
Pr1 Pr 1.14239(11) 0.18680(7) -0.00890(6) 0.0101(2) Uani 1 1 d .
O1W O 0.7579(14) 0.2155(9) 0.1276(7) 0.0150(17) Uani 1 1 d D
H1A H 0.679(15) 0.314(4) 0.118(12) 0.023 Uiso 1 1 d D
H1B H 0.640(13) 0.152(8) 0.142(12) 0.023 Uiso 1 1 d D
O1 O 0.9619(14) 0.3992(9) -0.1396(7) 0.0166(17) Uani 1 1 d .
O2 O 0.5456(13) 0.5279(9) -0.1860(7) 0.0172(17) Uani 1 1 d .
H2 H 0.5418 0.4385 -0.1803 0.026 Uiso 1 1 calc R
O3 O 0.7774(14) 0.6400(9) -0.0789(7) 0.0179(17) Uani 1 1 d .
O4 O 1.0870(13) -0.0754(8) 0.1143(7) 0.0127(16) Uani 1 1 d .
O5 O 1.4370(15) 0.0237(10) 0.1393(7) 0.023(2) Uani 1 1 d .
O6 O 1.4939(14) -0.2428(9) 0.1395(7) 0.0160(17) Uani 1 1 d .
P1 P 0.8075(5) 0.5472(3) -0.1675(3) 0.0113(6) Uani 1 1 d .
P2 P 1.3188(5) -0.1149(3) 0.1766(2) 0.0102(6) Uani 1 1 d .
C1 C 0.924(2) 0.6553(12) -0.3108(10) 0.016(2) Uani 1 1 d .
H1C H 0.8101 0.7478 -0.3340 0.019 Uiso 1 1 calc R
H1D H 1.0796 0.6826 -0.3026 0.019 Uiso 1 1 calc R
C2 C 0.964(2) 0.5764(12) -0.4096(9) 0.012(2) Uani 1 1 d U
C3 C 0.785(2) 0.5904(13) -0.4818(10) 0.016(2) Uani 1 1 d .
H3 H 0.6366 0.6526 -0.4696 0.020 Uiso 1 1 calc R
C4 C 0.818(2) 0.5155(13) -0.5718(10) 0.019(3) Uani 1 1 d .
H4 H 0.6928 0.5266 -0.6204 0.022 Uiso 1 1 calc R
C5 C 1.255(2) -0.1830(12) 0.3376(9) 0.014(2) Uani 1 1 d .
H5A H 1.1620 -0.2657 0.3513 0.017 Uiso 1 1 calc R
H5B H 1.4114 -0.2265 0.3689 0.017 Uiso 1 1 calc R
C6 C 1.121(2) -0.0850(12) 0.4184(10) 0.014(2) Uani 1 1 d .
C7 C 1.237(2) -0.0636(13) 0.5088(10) 0.017(2) Uani 1 1 d .
H7 H 1.4006 -0.1066 0.5152 0.020 Uiso 1 1 calc R
C8 C 1.119(2) 0.0184(13) 0.5891(10) 0.015(2) Uani 1 1 d .
H8 H 1.2027 0.0294 0.6500 0.018 Uiso 1 1 calc R

loop_
_atom_site_aniso_label
_atom_site_aniso_U_11
_atom_site_aniso_U_22
_atom_site_aniso_U_33
_atom_site_aniso_U_23
_atom_site_aniso_U_13
_atom_site_aniso_U_12
Pr1 0.0108(3) 0.0091(3) 0.0111(3) -0.0017(2) -0.0025(2) -0.0030(2)
O1W 0.014(4) 0.013(4) 0.018(4) -0.006(3) 0.003(3) -0.002(3)
O1 0.016(4) 0.014(4) 0.017(4) -0.001(3) -0.001(3) 0.000(3)
O2 0.011(4) 0.018(4) 0.022(4) -0.002(4) -0.004(3) -0.004(3)
O3 0.021(4) 0.021(5) 0.014(4) -0.009(3) -0.003(3) -0.003(3)
O4 0.015(4) 0.011(4) 0.011(4) -0.001(3) 0.000(3) -0.002(3)
O5 0.022(4) 0.027(5) 0.018(4) 0.005(4) -0.008(3) -0.015(4)
O6 0.013(4) 0.018(4) 0.015(4) -0.007(3) 0.000(3) 0.005(3)
P1 0.0135(14) 0.0110(14) 0.0103(13) -0.0039(11) -0.0026(11) -0.0010(11)
P2 0.0127(13) 0.0107(14) 0.0065(13) -0.0016(11) 0.0000(10) -0.0019(11)
C1 0.022(6) 0.010(6) 0.015(6) -0.001(5) 0.001(5) -0.003(5)
C2 0.017(4) 0.009(4) 0.008(4) 0.000(3) -0.001(3) -0.003(3)
C3 0.015(6) 0.018(6) 0.015(6) -0.003(5) -0.001(4) -0.002(5)
C4 0.021(6) 0.021(6) 0.014(6) 0.000(5) -0.006(5) -0.008(5)
C5 0.022(6) 0.010(6) 0.008(5) -0.002(4) -0.001(4) -0.003(5)
C6 0.026(6) 0.008(5) 0.009(5) -0.004(4) 0.000(4) -0.006(5)
C7 0.016(6) 0.020(6) 0.015(6) -0.004(5) -0.002(5) -0.003(5)
C8 0.022(6) 0.018(6) 0.012(5) -0.007(5) -0.003(4) -0.008(5)

loop_
_atom_type_symbol
_atom_type_description
_atom_type_scat_dispersion_real
_atom_type_scat_dispersion_imag
_atom_type_scat_source
C C 0.0033 0.0016 'International Tables Vol C Tables 4.2.6.8 and 6.1.1.4'
H H 0.0000 0.0000 'International Tables Vol C Tables 4.2.6.8 and 6.1.1.4'
O O 0.0106 0.0060 'International Tables Vol C Tables 4.2.6.8 and 6.1.1.4'
P P 0.1023 0.0942 'International Tables Vol C Tables 4.2.6.8 and 6.1.1.4'
Pr Pr -0.2180 2.8214 'International Tables Vol C Tables 4.2.6.8 and 6.1.1.4'

loop_
_geom_angle_atom_site_label_1
_geom_angle_atom_site_label_2
_geom_angle_atom_site_label_3
_geom_angle
_geom_angle_site_symmetry_1
_geom_angle_site_symmetry_3
O3 Pr1 O1 81.6(3) 2_765 .
O3 Pr1 O6 83.1(3) 2_765 2_855
O1 Pr1 O6 83.8(3) . 2_855
O3 Pr1 O4 157.2(3) 2_765 2_755
O1 Pr1 O4 79.7(3) . 2_755
O6 Pr1 O4 107.5(3) 2_855 2_755
O3 Pr1 O1W 80.4(3) 2_765 .
O1 Pr1 O1W 84.5(3) . .
O6 Pr1 O1W 161.0(3) 2_855 .
O4 Pr1 O1W 85.0(3) 2_755 .
O3 Pr1 O4 121.9(3) 2_765 .
O1 Pr1 O4 144.1(3) . .
O6 Pr1 O4 122.7(2) 2_855 .
O4 Pr1 O4 69.8(3) 2_755 .
O1W Pr1 O4 74.6(2) . .
O3 Pr1 O5 79.6(3) 2_765 .
O1 Pr1 O5 158.6(3) . .
O6 Pr1 O5 83.9(3) 2_855 .
O4 Pr1 O5 120.8(3) 2_755 .
O1W Pr1 O5 102.3(3) . .
O4 Pr1 O5 56.7(2) . .
O3 Pr1 P2 102.2(2) 2_765 .
O1 Pr1 P2 172.4(2) . .
O6 Pr1 P2 103.10(19) 2_855 .
O4 Pr1 P2 95.05(18) 2_755 .
O1W Pr1 P2 89.64(19) . .
O4 Pr1 P2 28.61(17) . .
O5 Pr1 P2 28.20(19) . .
O3 Pr1 P2 101.3(2) 2_765 2_855
O1 Pr1 P2 101.0(2) . 2_855
O6 Pr1 P2 23.43(19) 2_855 2_855
O4 Pr1 P2 94.97(18) 2_755 2_855
O1W Pr1 P2 174.43(19) . 2_855
O4 Pr1 P2 100.09(17) . 2_855
O5 Pr1 P2 72.9(2) . 2_855
P2 Pr1 P2 84.81(7) . 2_855
O3 Pr1 Pr1 151.6(2) 2_765 2_755
O1 Pr1 Pr1 113.4(2) . 2_755
O6 Pr1 Pr1 121.02(19) 2_855 2_755
O4 Pr1 Pr1 35.69(17) 2_755 2_755
O1W Pr1 Pr1 77.48(19) . 2_755
O4 Pr1 Pr1 34.13(17) . 2_755
O5 Pr1 Pr1 88.02(19) . 2_755
P2 Pr1 Pr1 60.46(5) . 2_755
P2 Pr1 Pr1 99.24(5) 2_855 2_755
Pr1 O1W H1A 115(7) . .
Pr1 O1W H1B 123(7) . .
H1A O1W H1B 109(8) . .
P1 O1 Pr1 153.7(5) . .
P1 O2 H2 109.5 . .
P1 O3 Pr1 158.0(5) . 2_765
P2 O4 Pr1 139.1(4) . 2_755
P2 O4 Pr1 98.5(4) . .
Pr1 O4 Pr1 110.2(3) 2_755 .
P2 O5 Pr1 98.4(4) . .
P2 O6 Pr1 118.0(4) . 2_855
O1 P1 O3 118.1(5) . .
O1 P1 O2 109.5(5) . .
O3 P1 O2 107.5(5) . .
O1 P1 C1 109.2(5) . .
O3 P1 C1 107.0(5) . .
O2 P1 C1 104.8(5) . .
O5 P2 O6 110.0(5) . .
O5 P2 O4 106.1(4) . .
O6 P2 O4 112.7(4) . .
O5 P2 C5 113.6(5) . .
O6 P2 C5 103.2(5) . .
O4 P2 C5 111.4(5) . .
O5 P2 Pr1 53.4(3) . .
O6 P2 Pr1 123.8(3) . .
O4 P2 Pr1 52.8(3) . .
C5 P2 Pr1 133.0(4) . .
O5 P2 Pr1 72.0(4) . 2_855
O4 P2 Pr1 118.6(3) . 2_855
C5 P2 Pr1 125.7(4) . 2_855
Pr1 P2 Pr1 95.19(7) . 2_855
C2 C1 P1 113.1(8) . .
C2 C1 H1C 109.0 . .
P1 C1 H1C 109.0 . .
C2 C1 H1D 109.0 . .
P1 C1 H1D 109.0 . .
H1C C1 H1D 107.8 . .
C3 C2 C4 118.9(11) . 2_764
C3 C2 C1 121.0(10) . .
C4 C2 C1 120.1(10) 2_764 .
C2 C3 C4 121.5(11) . .
C2 C3 H3 119.3 . .
C4 C3 H3 119.3 . .
C3 C4 C2 119.6(11) . 2_764
C3 C4 H4 120.2 . .
C2 C4 H4 120.2 2_764 .
C6 C5 P2 122.5(8) . .
C6 C5 H5A 106.7 . .
P2 C5 H5A 106.7 . .
C6 C5 H5B 106.7 . .
P2 C5 H5B 106.7 . .
H5A C5 H5B 106.6 . .
C8 C6 C7 117.3(10) 2_756 .
C8 C6 C5 123.2(10) 2_756 .
C7 C6 C5 119.5(11) . .
C8 C7 C6 121.9(11) . .
C8 C7 H7 119.0 . .
C6 C7 H7 119.0 . .
C7 C8 C6 120.8(10) . 2_756
C7 C8 H8 119.6 . .
C6 C8 H8 119.6 2_756 .

loop_
_geom_bond_atom_site_label_1
_geom_bond_atom_site_label_2
_geom_bond_distance
_geom_bond_site_symmetry_2
Pr1 O3 2.307(8) 2_765
Pr1 O1 2.340(8) .
Pr1 O6 2.403(8) 2_855
Pr1 O4 2.462(8) 2_755
Pr1 O1W 2.494(7) .
Pr1 O4 2.561(7) .
Pr1 O5 2.578(8) .
Pr1 P2 3.177(3) .
Pr1 P2 3.404(3) 2_855
Pr1 Pr1 4.1194(12) 2_755
O1W H1A 0.95(5) .
O1W H1B 0.95(8) .
O1 P1 1.496(8) .
O2 P1 1.587(8) .
O2 H2 0.8400 .
O3 P1 1.500(8) .
O3 Pr1 2.307(8) 2_765
O4 P2 1.539(8) .
O4 Pr1 2.462(8) 2_755
O5 P2 1.518(9) .
O6 P2 1.533(8) .
O6 Pr1 2.403(8) 2_855
P1 C1 1.790(11) .
P2 C5 1.797(11) .
P2 Pr1 3.404(3) 2_855
C1 C2 1.501(16) .
C1 H1C 0.9900 .
C1 H1D 0.9900 .
C2 C3 1.382(16) .
C2 C4 1.399(16) 2_764
C3 C4 1.387(17) .
C3 H3 0.9500 .
C4 C2 1.399(16) 2_764
C4 H4 0.9500 .
C5 C6 1.519(15) .
C5 H5A 0.9900 .
C5 H5B 0.9900 .
C6 C8 1.394(17) 2_756
C6 C7 1.401(16) .
C7 C8 1.387(17) .
C7 H7 0.9500 .
C8 C6 1.394(17) 2_756
C8 H8 0.9500 .

loop_
_geom_hbond_atom_site_label_D
_geom_hbond_atom_site_label_H
_geom_hbond_atom_site_label_A
_geom_hbond_distance_DH
_geom_hbond_distance_HA
_geom_hbond_distance_DA
_geom_hbond_angle_DHA
_geom_hbond_site_symmetry_A
O1W H1A O2 0.95(5) 2.02(6) 2.891(12) 151(11) 2_665
O1W H1B O5 0.95(8) 1.84(8) 2.776(11) 168(12) 1_455
O2 H2 O6 0.84 1.83 2.664(12) 169.4 2_755

loop_
_geom_torsion_atom_site_label_1
_geom_torsion_atom_site_label_2
_geom_torsion_atom_site_label_3
_geom_torsion_atom_site_label_4
_geom_torsion
_geom_torsion_site_symmetry_1
_geom_torsion_site_symmetry_4
O3 Pr1 O1 P1 -44.6(11) 2_765 .
O6 Pr1 O1 P1 -128.6(11) 2_855 .
O4 Pr1 O1 P1 122.3(11) 2_755 .
O1W Pr1 O1 P1 36.4(11) . .
O4 Pr1 O1 P1 90.5(12) . .
O5 Pr1 O1 P1 -73.4(14) . .
P2 Pr1 O1 P1 -144.6(11) 2_855 .
Pr1 Pr1 O1 P1 110.2(11) 2_755 .
O3 Pr1 O4 P2 -51.4(5) 2_765 .
O1 Pr1 O4 P2 -176.0(4) . .
O6 Pr1 O4 P2 52.1(5) 2_855 .
O4 Pr1 O4 P2 150.4(5) 2_755 .
O1W Pr1 O4 P2 -119.3(4) . .
O5 Pr1 O4 P2 -3.0(3) . .
P2 Pr1 O4 P2 58.8(4) 2_855 .
Pr1 Pr1 O4 P2 150.4(5) 2_755 .
O3 Pr1 O4 Pr1 158.2(3) 2_765 2_755
O1 Pr1 O4 Pr1 33.6(6) . 2_755
O6 Pr1 O4 Pr1 -98.3(3) 2_855 2_755
O4 Pr1 O4 Pr1 0.0 2_755 2_755
O1W Pr1 O4 Pr1 90.3(3) . 2_755
O5 Pr1 O4 Pr1 -153.4(4) . 2_755
P2 Pr1 O4 Pr1 -150.4(5) . 2_755
P2 Pr1 O4 Pr1 -91.6(2) 2_855 2_755
O3 Pr1 O5 P2 142.8(5) 2_765 .
O1 Pr1 O5 P2 171.8(6) . .
O6 Pr1 O5 P2 -133.1(5) 2_855 .
O4 Pr1 O5 P2 -26.3(5) 2_755 .
O1W Pr1 O5 P2 65.2(5) . .
O4 Pr1 O5 P2 3.0(3) . .
P2 Pr1 O5 P2 -111.9(4) 2_855 .
Pr1 Pr1 O5 P2 -11.6(4) 2_755 .
Pr1 O1 P1 O3 26.2(13) . .
Pr1 O1 P1 O2 -97.3(11) . .
Pr1 O1 P1 C1 148.5(10) . .
Pr1 O3 P1 O1 91.0(14) 2_765 .
Pr1 O3 P1 O2 -144.6(13) 2_765 .
Pr1 O3 P1 C1 -32.5(15) 2_765 .
Pr1 O5 P2 O6 117.8(4) . .
Pr1 O5 P2 O4 -4.3(5) . .
Pr1 O5 P2 C5 -127.0(5) . .
Pr1 O5 P2 Pr1 111.1(3) . 2_855
Pr1 O6 P2 O5 -10.3(6) 2_855 .
Pr1 O6 P2 O4 107.8(5) 2_855 .
Pr1 O6 P2 C5 -131.8(5) 2_855 .
Pr1 O6 P2 Pr1 48.3(5) 2_855 .
Pr1 O4 P2 O5 139.3(6) 2_755 .
Pr1 O4 P2 O5 4.4(5) . .
Pr1 O4 P2 O6 18.9(8) 2_755 .
Pr1 O4 P2 O6 -116.0(4) . .
Pr1 O4 P2 C5 -96.6(7) 2_755 .
Pr1 O4 P2 C5 128.4(4) . .
Pr1 O4 P2 Pr1 135.0(7) 2_755 .
Pr1 O4 P2 Pr1 61.4(7) 2_755 2_855
Pr1 O4 P2 Pr1 -73.5(3) . 2_855
O3 Pr1 P2 O5 -37.5(5) 2_765 .
O6 Pr1 P2 O5 48.2(5) 2_855 .
O4 Pr1 P2 O5 157.5(5) 2_755 .
O1W Pr1 P2 O5 -117.5(5) . .
O4 Pr1 P2 O5 -174.8(6) . .
P2 Pr1 P2 O5 63.0(4) 2_855 .
Pr1 Pr1 P2 O5 166.7(4) 2_755 .
O3 Pr1 P2 O6 -128.3(4) 2_765 .
O6 Pr1 P2 O6 -42.6(6) 2_855 .
O4 Pr1 P2 O6 66.7(4) 2_755 .
O1W Pr1 P2 O6 151.6(4) . .
O4 Pr1 P2 O6 94.4(5) . .
O5 Pr1 P2 O6 -90.8(6) . .
P2 Pr1 P2 O6 -27.9(4) 2_855 .
Pr1 Pr1 P2 O6 75.8(4) 2_755 .
O3 Pr1 P2 O4 137.3(4) 2_765 .
O6 Pr1 P2 O4 -137.0(4) 2_855 .
O4 Pr1 P2 O4 -27.7(5) 2_755 .
O1W Pr1 P2 O4 57.2(4) . .
O5 Pr1 P2 O4 174.8(6) . .
P2 Pr1 P2 O4 -122.3(4) 2_855 .
Pr1 Pr1 P2 O4 -18.6(4) 2_755 .
O3 Pr1 P2 C5 51.9(6) 2_765 .
O6 Pr1 P2 C5 137.6(6) 2_855 .
O4 Pr1 P2 C5 -113.1(6) 2_755 .
O1W Pr1 P2 C5 -28.2(6) . .
O4 Pr1 P2 C5 -85.4(6) . .
O5 Pr1 P2 C5 89.3(7) . .
P2 Pr1 P2 C5 152.3(5) 2_855 .
Pr1 Pr1 P2 C5 -104.0(5) 2_755 .
O3 Pr1 P2 Pr1 -100.4(2) 2_765 2_855
O6 Pr1 P2 Pr1 -14.7(2) 2_855 2_855
O4 Pr1 P2 Pr1 94.55(18) 2_755 2_855
O1W Pr1 P2 Pr1 179.49(19) . 2_855
O4 Pr1 P2 Pr1 122.3(4) . 2_855
O5 Pr1 P2 Pr1 -63.0(4) . 2_855
P2 Pr1 P2 Pr1 0.0 2_855 2_855
Pr1 Pr1 P2 Pr1 103.70(7) 2_755 2_855
O1 P1 C1 C2 51.3(10) . .
O3 P1 C1 C2 -179.9(8) . .
O2 P1 C1 C2 -65.9(9) . .
P1 C1 C2 C3 91.7(12) . .
P1 C1 C2 C4 -86.9(12) . 2_764
C4 C2 C3 C4 0.0(18) 2_764 .
C1 C2 C3 C4 -178.6(10) . .
C2 C3 C4 C2 0.0(19) . 2_764
O5 P2 C5 C6 50.5(11) . .
O6 P2 C5 C6 169.6(9) . .
O4 P2 C5 C6 -69.2(10) . .
Pr1 P2 C5 C6 -10.6(12) . .
Pr1 P2 C5 C6 134.7(8) 2_855 .
P2 C5 C6 C8 64.5(14) . 2_756
P2 C5 C6 C7 -118.3(11) . .
C8 C6 C7 C8 0.8(18) 2_756 .
C5 C6 C7 C8 -176.6(10) . .
C6 C7 C8 C6 -0.9(19) . 2_756
